data_1566735
loop_
_publ_author_name
'Sun, Susu'
'Chen, Lai'
'Huo, Jingqian'
'Wang, Ying'
'Kou, Song'
'Yuan, Shitao'
'Fu, Yining'
'Zhang, Jinlin'

_publ_section_title
;
 Discovery of Novel Pyrazole Amides as Potent Fungicide Candidates and
 Evaluation of Their Mode of Action.
;
_journal_issue 11
_journal_name_full 'Journal of agricultural and food chemistry'
_journal_page_first 3447
_journal_page_last 3457
_journal_paper_doi 10.1021/acs.jafc.2c00092
_journal_volume 70
_journal_year 2022
_chemical_formula_moiety 'C22 H22 Cl F3 N4 O'
_chemical_formula_sum 'C22 H22 Cl F3 N4 O'
_chemical_formula_weight 450.88
_space_group_crystal_system monoclinic
_space_group_IT_number 15
_space_group_name_Hall '-C 2yc'
_space_group_name_H-M_alt 'C 1 2/c 1'
_atom_sites_solution_hydrogens mixed
_atom_sites_solution_primary dual
_audit_creation_date 2021-03-16
_audit_creation_method
;
Olex2 1.2
(compiled 2018.05.29 svn.r3508 for OlexSys, GUI svn.r5506)
;
_cell_angle_alpha 90
_cell_angle_beta 102.868(2)
_cell_angle_gamma 90
_cell_formula_units_Z 8
_cell_length_a 19.4942(5)
_cell_length_b 8.0752(2)
_cell_length_c 27.7657(6)
_cell_measurement_reflns_used 14750
_cell_measurement_temperature 113.15
_cell_measurement_theta_max 29.1220
_cell_measurement_theta_min 3.6900
_cell_volume 4261.09(18)
_computing_cell_refinement 'CrysAlisPro 1.171.39.46 (Rigaku OD, 2018)'
_computing_data_collection 'CrysAlisPro 1.171.39.46 (Rigaku OD, 2018)'
_computing_data_reduction 'CrysAlisPro 1.171.39.46 (Rigaku OD, 2018)'
_computing_molecular_graphics 'Olex2 (Dolomanov et al., 2009)'
_computing_publication_material 'Olex2 (Dolomanov et al., 2009)'
_computing_structure_refinement 'ShelXL (Sheldrick, 2015)'
_computing_structure_solution 'ShelXT (Sheldrick, 2015)'
_diffrn_ambient_temperature 113.15
_diffrn_detector pilatus
_diffrn_measured_fraction_theta_full 0.993
_diffrn_measured_fraction_theta_max 0.878
_diffrn_measurement_details
;
List of Runs (angles in degrees, time in seconds):

  # Type    Start    End  Width  t~exp~   \w     \q     \k     \f   Frames
--------------------------------------------------------------------------
  1  \w     69.00  94.00   0.50    6.00    --    5.00  45.00   0.00   50
  2  \w    -13.00  28.00   0.50    6.00    --  -13.60  45.00  30.00   82
  3  \w   -102.00  75.00   0.50    6.00    --  -13.60  45.00 120.00  354
  4  \w      7.00  75.00   0.50    6.00    --  -13.60  45.00   0.00  136
  5  \w    -61.00 -34.00   0.50    6.00    --  -13.60  45.00  60.00   54
  6  \w      2.00  65.00   0.50    6.00    --  -13.60  45.00  60.00  126
  7  \w    -56.00 -31.00   0.50    6.00    --  -13.60  45.00  30.00   50
  8  \w    -38.00 -12.00   0.50    6.00    --  -13.60  45.00  90.00   52
  9  \w   -103.00  75.00   0.50    6.00    --  -13.60  45.00 169.21  356
;
_diffrn_measurement_device 'four-circle diffractometer'
_diffrn_measurement_device_type 'Rigaku 007hf'
_diffrn_measurement_method '\w scans'
_diffrn_orient_matrix_type 'CrysAlisPro convention (1999,Acta A55,543-557)'
_diffrn_orient_matrix_UB_11 -0.0040065000
_diffrn_orient_matrix_UB_12 -0.0802309000
_diffrn_orient_matrix_UB_13 0.0094020000
_diffrn_orient_matrix_UB_21 -0.0066614000
_diffrn_orient_matrix_UB_22 -0.0325604000
_diffrn_orient_matrix_UB_23 -0.0243164000
_diffrn_orient_matrix_UB_31 0.0365204000
_diffrn_orient_matrix_UB_32 -0.0146993000
_diffrn_orient_matrix_UB_33 0.0025594000
_diffrn_radiation_monochromator mirror
_diffrn_radiation_probe x-ray
_diffrn_radiation_type MoK\a
_diffrn_radiation_wavelength 0.71073
_diffrn_reflns_av_R_equivalents 0.0207
_diffrn_reflns_av_unetI/netI 0.0155
_diffrn_reflns_Laue_measured_fraction_full 0.993
_diffrn_reflns_Laue_measured_fraction_max 0.878
_diffrn_reflns_limit_h_max 25
_diffrn_reflns_limit_h_min -24
_diffrn_reflns_limit_k_max 10
_diffrn_reflns_limit_k_min -10
_diffrn_reflns_limit_l_max 34
_diffrn_reflns_limit_l_min -37
_diffrn_reflns_number 27323
_diffrn_reflns_point_group_measured_fraction_full 0.993
_diffrn_reflns_point_group_measured_fraction_max 0.878
_diffrn_reflns_theta_full 25.242
_diffrn_reflns_theta_max 29.051
_diffrn_reflns_theta_min 3.396
_diffrn_source Rotating-anode
_diffrn_source_type 'Rigaku (Mo) X-ray Source'
_exptl_absorpt_coefficient_mu 0.227
_exptl_absorpt_correction_T_max 1.00000
_exptl_absorpt_correction_T_min 0.92032
_exptl_absorpt_correction_type multi-scan
_exptl_absorpt_process_details 'CrysAlisPro 1.171.39.46 (Rigaku Oxford Diffraction, 2018)'
_exptl_crystal_density_diffrn 1.406
_exptl_crystal_description block
_exptl_crystal_F_000 1872
_exptl_crystal_size_max 0.19
_exptl_crystal_size_mid 0.17
_exptl_crystal_size_min 0.15
_refine_diff_density_max 0.459
_refine_diff_density_min -0.243
_refine_diff_density_rms 0.046
_refine_ls_extinction_method none
_refine_ls_goodness_of_fit_ref 1.040
_refine_ls_hydrogen_treatment constr
_refine_ls_matrix_type full
_refine_ls_number_parameters 284
_refine_ls_number_reflns 5003
_refine_ls_number_restraints 0
_refine_ls_restrained_S_all 1.040
_refine_ls_R_factor_all 0.0396
_refine_ls_R_factor_gt 0.0353
_refine_ls_shift/su_max 0.001
_refine_ls_shift/su_mean 0.000
_refine_ls_structure_factor_coef Fsqd
_refine_ls_weighting_details 'w=1/[\s^2^(Fo^2^)+(0.0418P)^2^+5.0060P] where P=(Fo^2^+2Fc^2^)/3'
_refine_ls_weighting_scheme calc
_refine_ls_wR_factor_gt 0.0897
_refine_ls_wR_factor_ref 0.0920
_reflns_Friedel_coverage 0.000
_reflns_number_gt 4506
_reflns_number_total 5003
_reflns_threshold_expression 'I > 2\s(I)'
_cod_data_source_file jf2c00092_si_002.cif
_cod_data_source_block m20210315a
_cod_database_code 1566735
_shelx_shelxl_version_number 2018/3
_shelx_space_group_comment
;
The symmetry employed for this shelxl refinement is uniquely defined
by the following loop, which should always be used as a source of
symmetry information in preference to the above space-group names.
They are only intended as comments.
;
_shelx_estimated_absorpt_t_max 0.967
_shelx_estimated_absorpt_t_min 0.958
_reflns_odcompleteness_completeness 98.65
_reflns_odcompleteness_iscentric 1
_reflns_odcompleteness_theta 26.32
_olex2_refinement_description
;
1. Fixed Uiso
 At 1.2 times of:
  All C(H) groups, All N(H) groups
 At 1.5 times of:
  All C(H,H,H) groups
2.a Riding coordinates:
 N4(H4)
2.b Ternary CH refined with riding coordinates:
 C22(H22)
2.c Aromatic/amide H refined with riding coordinates:
 N3(H3), C7(H7), C8(H8), C10(H10), C13(H13), C14(H14), C16(H16), C17(H17)
2.d Idealised Me refined as rotating group:
 C1(H1A,H1B,H1C), C19(H19A,H19B,H19C), C20(H20A,H20B,H20C), C21(H21A,H21B,H21C)
;
_olex2_submission_special_instructions 'No special instructions were received'
_oxdiff_exptl_absorpt_empirical_details
;
Empirical correction (ABSPACK) includes:
- Absorption correction using spherical harmonics
- Frame scaling
;
_oxdiff_exptl_absorpt_empirical_full_max 1.275
_oxdiff_exptl_absorpt_empirical_full_min 0.843

loop_
_space_group_symop_operation_xyz
'x, y, z'
'-x, y, -z+1/2'
'x+1/2, y+1/2, z'
'-x+1/2, y+1/2, -z+1/2'
'-x, -y, -z'
'x, -y, z-1/2'
'-x+1/2, -y+1/2, -z'
'x+1/2, -y+1/2, z-1/2'

loop_
_atom_site_label
_atom_site_type_symbol
_atom_site_fract_x
_atom_site_fract_y
_atom_site_fract_z
_atom_site_U_iso_or_equiv
_atom_site_adp_type
_atom_site_occupancy
_atom_site_site_symmetry_order
_atom_site_calc_flag
_atom_site_refinement_flags_posn
_atom_site_refinement_flags_adp
_atom_site_refinement_flags_occupancy
_atom_site_disorder_assembly
_atom_site_disorder_group
Cl1 Cl 0.56221(2) 0.89514(4) 0.37960(2) 0.02425(9) Uani 1 1 d . . . . .
F1 F 0.49178(5) 1.22294(11) 0.38753(4) 0.0365(2) Uani 1 1 d . . . . .
F2 F 0.38010(5) 1.16736(12) 0.37473(4) 0.0411(2) Uani 1 1 d . . . . .
F3 F 0.13462(4) 0.92544(11) 0.61623(3) 0.0292(2) Uani 1 1 d . . . . .
O1 O 0.35732(5) 1.11915(11) 0.48588(4) 0.0229(2) Uani 1 1 d . . . . .
N1 N 0.50279(6) 0.74403(13) 0.44429(4) 0.0182(2) Uani 1 1 d . . . . .
N2 N 0.45570(6) 0.75735(13) 0.47307(4) 0.0177(2) Uani 1 1 d . . . . .
N3 N 0.34893(6) 0.85932(13) 0.51692(4) 0.0168(2) Uani 1 1 d . . . . .
H3 H 0.367805 0.759867 0.518841 0.020 Uiso 1 1 calc R . . . .
N4 N 0.34804(6) 0.66247(14) 0.59630(4) 0.0216(2) Uani 1 1 d . . . . .
H4 H 0.387942 0.712720 0.602558 0.026 Uiso 1 1 d R . . . .
C1 C 0.54278(8) 0.59254(17) 0.44303(6) 0.0264(3) Uani 1 1 d . . . . .
H1A H 0.536934 0.519521 0.470022 0.040 Uiso 1 1 calc GR . . . .
H1B H 0.592696 0.619723 0.446866 0.040 Uiso 1 1 calc GR . . . .
H1C H 0.525625 0.536345 0.411349 0.040 Uiso 1 1 calc GR . . . .
C2 C 0.50500(7) 0.88268(16) 0.41761(4) 0.0169(2) Uani 1 1 d . . . . .
C3 C 0.45745(6) 0.99440(15) 0.42889(4) 0.0159(2) Uani 1 1 d . . . . .
C4 C 0.42827(6) 0.90874(15) 0.46390(4) 0.0154(2) Uani 1 1 d . . . . .
C5 C 0.37467(6) 0.97295(15) 0.48972(4) 0.0155(2) Uani 1 1 d . . . . .
C6 C 0.29460(6) 0.88466(15) 0.54261(4) 0.0154(2) Uani 1 1 d . . . . .
C7 C 0.24336(7) 1.00594(16) 0.52908(5) 0.0183(2) Uani 1 1 d . . . . .
H7 H 0.245310 1.079069 0.502616 0.022 Uiso 1 1 calc R . . . .
C8 C 0.18921(7) 1.02093(16) 0.55404(5) 0.0209(3) Uani 1 1 d . . . . .
H8 H 0.154339 1.104451 0.545315 0.025 Uiso 1 1 calc R . . . .
C9 C 0.18758(7) 0.91153(16) 0.59169(5) 0.0197(3) Uani 1 1 d . . . . .
C10 C 0.23742(7) 0.79000(16) 0.60655(5) 0.0194(3) Uani 1 1 d . . . . .
H10 H 0.234165 0.716353 0.632628 0.023 Uiso 1 1 calc R . . . .
C11 C 0.29282(7) 0.77762(15) 0.58237(4) 0.0166(2) Uani 1 1 d . . . . .
C12 C 0.34643(7) 0.53995(16) 0.63308(5) 0.0191(3) Uani 1 1 d . . . . .
C13 C 0.29603(7) 0.41549(17) 0.62459(5) 0.0218(3) Uani 1 1 d . . . . .
H13 H 0.261104 0.414276 0.594650 0.026 Uiso 1 1 calc R . . . .
C14 C 0.29649(7) 0.29279(17) 0.65968(5) 0.0214(3) Uani 1 1 d . . . . .
H14 H 0.261424 0.208991 0.653323 0.026 Uiso 1 1 calc R . . . .
C15 C 0.34711(7) 0.28908(16) 0.70415(5) 0.0195(3) Uani 1 1 d . . . . .
C16 C 0.39740(7) 0.41415(18) 0.71176(5) 0.0238(3) Uani 1 1 d . . . . .
H16 H 0.432808 0.414837 0.741449 0.029 Uiso 1 1 calc R . . . .
C17 C 0.39716(7) 0.53859(17) 0.67691(5) 0.0234(3) Uani 1 1 d . . . . .
H17 H 0.431970 0.622974 0.683224 0.028 Uiso 1 1 calc R . . . .
C18 C 0.34618(8) 0.15018(17) 0.74183(5) 0.0249(3) Uani 1 1 d . . . . .
C19 C 0.27338(10) 0.1366(2) 0.75320(8) 0.0464(5) Uani 1 1 d . . . . .
H19A H 0.260492 0.243163 0.765618 0.070 Uiso 1 1 calc GR . . . .
H19B H 0.273984 0.050938 0.778280 0.070 Uiso 1 1 calc GR . . . .
H19C H 0.238884 0.107149 0.723016 0.070 Uiso 1 1 calc GR . . . .
C20 C 0.40003(12) 0.1815(3) 0.79032(6) 0.0519(5) Uani 1 1 d . . . . .
H20A H 0.447423 0.185253 0.783860 0.078 Uiso 1 1 calc GR . . . .
H20B H 0.397447 0.091989 0.813678 0.078 Uiso 1 1 calc GR . . . .
H20C H 0.389659 0.287380 0.804436 0.078 Uiso 1 1 calc GR . . . .
C21 C 0.36526(10) -0.01482(19) 0.72078(6) 0.0363(4) Uani 1 1 d . . . . .
H21A H 0.332155 -0.037377 0.689348 0.054 Uiso 1 1 calc GR . . . .
H21B H 0.362669 -0.104097 0.744212 0.054 Uiso 1 1 calc GR . . . .
H21C H 0.413157 -0.008406 0.715319 0.054 Uiso 1 1 calc GR . . . .
C22 C 0.44048(7) 1.16507(16) 0.40969(5) 0.0200(3) Uani 1 1 d . . . . .
H22 H 0.436095 1.240236 0.437475 0.024 Uiso 1 1 calc R . . . .

loop_
_atom_site_aniso_label
_atom_site_aniso_U_11
_atom_site_aniso_U_22
_atom_site_aniso_U_33
_atom_site_aniso_U_23
_atom_site_aniso_U_13
_atom_site_aniso_U_12
Cl1 0.02350(17) 0.02943(18) 0.02427(16) 0.00038(12) 0.01485(12) 0.00156(13)
F1 0.0361(5) 0.0280(5) 0.0541(6) 0.0165(4) 0.0288(4) 0.0033(4)
F2 0.0331(5) 0.0352(5) 0.0470(6) 0.0138(4) -0.0082(4) 0.0049(4)
F3 0.0262(4) 0.0353(5) 0.0324(4) 0.0043(4) 0.0202(4) 0.0083(4)
O1 0.0265(5) 0.0156(4) 0.0308(5) 0.0044(4) 0.0156(4) 0.0040(4)
N1 0.0179(5) 0.0174(5) 0.0211(5) 0.0005(4) 0.0086(4) 0.0024(4)
N2 0.0171(5) 0.0177(5) 0.0203(5) 0.0008(4) 0.0083(4) 0.0015(4)
N3 0.0183(5) 0.0137(5) 0.0210(5) 0.0033(4) 0.0098(4) 0.0035(4)
N4 0.0183(5) 0.0219(5) 0.0268(6) 0.0110(4) 0.0097(4) 0.0055(4)
C1 0.0281(7) 0.0206(6) 0.0338(7) 0.0030(5) 0.0138(6) 0.0092(6)
C2 0.0164(6) 0.0197(6) 0.0157(5) -0.0005(4) 0.0059(4) -0.0010(5)
C3 0.0150(6) 0.0175(6) 0.0159(5) -0.0001(4) 0.0049(4) -0.0007(5)
C4 0.0149(6) 0.0156(5) 0.0159(5) 0.0002(4) 0.0042(4) -0.0006(4)
C5 0.0151(6) 0.0166(6) 0.0151(5) 0.0010(4) 0.0043(4) -0.0003(5)
C6 0.0154(6) 0.0155(5) 0.0169(5) -0.0002(4) 0.0069(4) -0.0005(4)
C7 0.0196(6) 0.0165(6) 0.0199(6) 0.0034(5) 0.0065(5) 0.0021(5)
C8 0.0186(6) 0.0188(6) 0.0269(6) 0.0022(5) 0.0085(5) 0.0056(5)
C9 0.0176(6) 0.0229(6) 0.0217(6) -0.0022(5) 0.0107(5) 0.0010(5)
C10 0.0214(6) 0.0210(6) 0.0176(6) 0.0033(5) 0.0081(5) 0.0017(5)
C11 0.0169(6) 0.0160(5) 0.0177(5) 0.0013(4) 0.0052(5) 0.0016(5)
C12 0.0195(6) 0.0190(6) 0.0213(6) 0.0064(5) 0.0097(5) 0.0060(5)
C13 0.0201(6) 0.0254(7) 0.0192(6) 0.0047(5) 0.0028(5) 0.0024(5)
C14 0.0207(6) 0.0212(6) 0.0229(6) 0.0024(5) 0.0064(5) -0.0020(5)
C15 0.0237(7) 0.0191(6) 0.0180(6) 0.0039(5) 0.0093(5) 0.0040(5)
C16 0.0241(7) 0.0263(7) 0.0195(6) 0.0044(5) 0.0015(5) 0.0003(5)
C17 0.0215(7) 0.0219(6) 0.0265(6) 0.0039(5) 0.0047(5) -0.0024(5)
C18 0.0336(8) 0.0225(6) 0.0205(6) 0.0067(5) 0.0104(5) 0.0023(6)
C19 0.0488(11) 0.0452(10) 0.0559(11) 0.0259(9) 0.0347(9) 0.0118(8)
C20 0.0789(14) 0.0487(11) 0.0222(7) 0.0144(7) -0.0011(8) -0.0129(10)
C21 0.0533(10) 0.0246(7) 0.0361(8) 0.0096(6) 0.0209(7) 0.0078(7)
C22 0.0193(6) 0.0200(6) 0.0233(6) 0.0046(5) 0.0103(5) 0.0012(5)

loop_
_atom_type_symbol
_atom_type_description
_atom_type_scat_dispersion_real
_atom_type_scat_dispersion_imag
_atom_type_scat_source
C C 0.0033 0.0016 'International Tables Vol C Tables 4.2.6.8 and 6.1.1.4'
H H 0.0000 0.0000 'International Tables Vol C Tables 4.2.6.8 and 6.1.1.4'
Cl Cl 0.1484 0.1585 'International Tables Vol C Tables 4.2.6.8 and 6.1.1.4'
F F 0.0171 0.0103 'International Tables Vol C Tables 4.2.6.8 and 6.1.1.4'
N N 0.0061 0.0033 'International Tables Vol C Tables 4.2.6.8 and 6.1.1.4'
O O 0.0106 0.0060 'International Tables Vol C Tables 4.2.6.8 and 6.1.1.4'

loop_
_geom_angle_atom_site_label_1
_geom_angle_atom_site_label_2
_geom_angle_atom_site_label_3
_geom_angle
_geom_angle_site_symmetry_1
_geom_angle_site_symmetry_3
_geom_angle_publ_flag
N2 N1 C1 121.34(11) . . ?
C2 N1 N2 111.62(10) . . ?
C2 N1 C1 127.01(11) . . ?
C4 N2 N1 104.84(10) . . ?
C5 N3 H3 116.8 . . ?
C5 N3 C6 126.46(11) . . ?
C6 N3 H3 116.8 . . ?
C11 N4 H4 110.2 . . ?
C11 N4 C12 121.08(10) . . ?
C12 N4 H4 110.2 . . ?
N1 C1 H1A 109.5 . . ?
N1 C1 H1B 109.5 . . ?
N1 C1 H1C 109.5 . . ?
H1A C1 H1B 109.5 . . ?
H1A C1 H1C 109.5 . . ?
H1B C1 H1C 109.5 . . ?
N1 C2 Cl1 119.71(9) . . ?
N1 C2 C3 108.24(11) . . ?
C3 C2 Cl1 132.02(10) . . ?
C2 C3 C4 103.31(11) . . ?
C2 C3 C22 129.18(11) . . ?
C4 C3 C22 127.51(11) . . ?
N2 C4 C3 111.98(11) . . ?
N2 C4 C5 121.45(11) . . ?
C3 C4 C5 126.56(11) . . ?
O1 C5 N3 124.87(11) . . ?
O1 C5 C4 120.26(11) . . ?
N3 C5 C4 114.86(11) . . ?
C7 C6 N3 122.58(11) . . ?
C7 C6 C11 120.17(11) . . ?
C11 C6 N3 117.22(11) . . ?
C6 C7 H7 119.8 . . ?
C6 C7 C8 120.41(11) . . ?
C8 C7 H7 119.8 . . ?
C7 C8 H8 120.9 . . ?
C9 C8 C7 118.15(12) . . ?
C9 C8 H8 120.9 . . ?
F3 C9 C8 118.41(11) . . ?
F3 C9 C10 118.12(11) . . ?
C8 C9 C10 123.46(12) . . ?
C9 C10 H10 120.8 . . ?
C9 C10 C11 118.44(11) . . ?
C11 C10 H10 120.8 . . ?
C6 C11 N4 117.97(11) . . ?
C10 C11 N4 122.71(11) . . ?
C10 C11 C6 119.31(11) . . ?
C13 C12 N4 120.52(12) . . ?
C17 C12 N4 120.55(12) . . ?
C17 C12 C13 118.86(12) . . ?
C12 C13 H13 119.9 . . ?
C14 C13 C12 120.25(12) . . ?
C14 C13 H13 119.9 . . ?
C13 C14 H14 119.1 . . ?
C13 C14 C15 121.85(13) . . ?
C15 C14 H14 119.1 . . ?
C14 C15 C18 120.23(12) . . ?
C16 C15 C14 116.98(12) . . ?
C16 C15 C18 122.79(12) . . ?
C15 C16 H16 119.2 . . ?
C15 C16 C17 121.64(12) . . ?
C17 C16 H16 119.2 . . ?
C12 C17 C16 120.41(13) . . ?
C12 C17 H17 119.8 . . ?
C16 C17 H17 119.8 . . ?
C19 C18 C15 110.24(12) . . ?
C19 C18 C20 108.47(15) . . ?
C19 C18 C21 109.42(14) . . ?
C20 C18 C15 111.59(13) . . ?
C20 C18 C21 107.54(14) . . ?
C21 C18 C15 109.51(11) . . ?
C18 C19 H19A 109.5 . . ?
C18 C19 H19B 109.5 . . ?
C18 C19 H19C 109.5 . . ?
H19A C19 H19B 109.5 . . ?
H19A C19 H19C 109.5 . . ?
H19B C19 H19C 109.5 . . ?
C18 C20 H20A 109.5 . . ?
C18 C20 H20B 109.5 . . ?
C18 C20 H20C 109.5 . . ?
H20A C20 H20B 109.5 . . ?
H20A C20 H20C 109.5 . . ?
H20B C20 H20C 109.5 . . ?
C18 C21 H21A 109.5 . . ?
C18 C21 H21B 109.5 . . ?
C18 C21 H21C 109.5 . . ?
H21A C21 H21B 109.5 . . ?
H21A C21 H21C 109.5 . . ?
H21B C21 H21C 109.5 . . ?
F1 C22 C3 110.55(10) . . ?
F1 C22 H22 109.6 . . ?
F2 C22 F1 106.24(11) . . ?
F2 C22 C3 111.06(11) . . ?
F2 C22 H22 109.6 . . ?
C3 C22 H22 109.6 . . ?

loop_
_geom_bond_atom_site_label_1
_geom_bond_atom_site_label_2
_geom_bond_distance
_geom_bond_site_symmetry_2
_geom_bond_publ_flag
Cl1 C2 1.7003(12) . ?
F1 C22 1.3679(15) . ?
F2 C22 1.3488(16) . ?
F3 C9 1.3623(14) . ?
O1 C5 1.2262(15) . ?
N1 N2 1.3490(14) . ?
N1 C1 1.4551(16) . ?
N1 C2 1.3485(16) . ?
N2 C4 1.3360(16) . ?
N3 H3 0.8800 . ?
N3 C5 1.3539(16) . ?
N3 C6 1.4173(15) . ?
N4 H4 0.8600 . ?
N4 C11 1.4098(16) . ?
N4 C12 1.4273(16) . ?
C1 H1A 0.9800 . ?
C1 H1B 0.9800 . ?
C1 H1C 0.9800 . ?
C2 C3 1.3787(17) . ?
C3 C4 1.4116(16) . ?
C3 C22 1.4881(17) . ?
C4 C5 1.4861(16) . ?
C6 C7 1.3896(17) . ?
C6 C11 1.4087(16) . ?
C7 H7 0.9500 . ?
C7 C8 1.3910(18) . ?
C8 H8 0.9500 . ?
C8 C9 1.3744(18) . ?
C9 C10 1.3779(18) . ?
C10 H10 0.9500 . ?
C10 C11 1.3964(17) . ?
C12 C13 1.3885(19) . ?
C12 C17 1.3867(19) . ?
C13 H13 0.9500 . ?
C13 C14 1.3884(18) . ?
C14 H14 0.9500 . ?
C14 C15 1.3987(18) . ?
C15 C16 1.3905(19) . ?
C15 C18 1.5367(17) . ?
C16 H16 0.9500 . ?
C16 C17 1.3944(18) . ?
C17 H17 0.9500 . ?
C18 C19 1.525(2) . ?
C18 C20 1.533(2) . ?
C18 C21 1.534(2) . ?
C19 H19A 0.9800 . ?
C19 H19B 0.9800 . ?
C19 H19C 0.9800 . ?
C20 H20A 0.9800 . ?
C20 H20B 0.9800 . ?
C20 H20C 0.9800 . ?
C21 H21A 0.9800 . ?
C21 H21B 0.9800 . ?
C21 H21C 0.9800 . ?
C22 H22 1.0000 . ?

loop_
_geom_torsion_atom_site_label_1
_geom_torsion_atom_site_label_2
_geom_torsion_atom_site_label_3
_geom_torsion_atom_site_label_4
_geom_torsion
_geom_torsion_site_symmetry_1
_geom_torsion_site_symmetry_2
_geom_torsion_site_symmetry_3
_geom_torsion_site_symmetry_4
_geom_torsion_publ_flag
Cl1 C2 C3 C4 -178.27(11) . . . . ?
Cl1 C2 C3 C22 1.2(2) . . . . ?
F3 C9 C10 C11 -178.45(11) . . . . ?
N1 N2 C4 C3 0.15(14) . . . . ?
N1 N2 C4 C5 -178.57(11) . . . . ?
N1 C2 C3 C4 0.03(13) . . . . ?
N1 C2 C3 C22 179.54(12) . . . . ?
N2 N1 C2 Cl1 178.60(9) . . . . ?
N2 N1 C2 C3 0.06(14) . . . . ?
N2 C4 C5 O1 170.01(12) . . . . ?
N2 C4 C5 N3 -9.35(17) . . . . ?
N3 C6 C7 C8 177.01(12) . . . . ?
N3 C6 C11 N4 5.04(17) . . . . ?
N3 C6 C11 C10 -175.45(11) . . . . ?
N4 C12 C13 C14 177.37(12) . . . . ?
N4 C12 C17 C16 -176.95(12) . . . . ?
C1 N1 N2 C4 -178.37(12) . . . . ?
C1 N1 C2 Cl1 -3.28(18) . . . . ?
C1 N1 C2 C3 178.18(12) . . . . ?
C2 N1 N2 C4 -0.13(14) . . . . ?
C2 C3 C4 N2 -0.11(14) . . . . ?
C2 C3 C4 C5 178.53(12) . . . . ?
C2 C3 C22 F1 -16.39(19) . . . . ?
C2 C3 C22 F2 101.27(15) . . . . ?
C3 C4 C5 O1 -8.51(19) . . . . ?
C3 C4 C5 N3 172.13(12) . . . . ?
C4 C3 C22 F1 163.02(12) . . . . ?
C4 C3 C22 F2 -79.32(16) . . . . ?
C5 N3 C6 C7 24.84(19) . . . . ?
C5 N3 C6 C11 -156.96(12) . . . . ?
C6 N3 C5 O1 4.8(2) . . . . ?
C6 N3 C5 C4 -175.86(11) . . . . ?
C6 C7 C8 C9 -0.9(2) . . . . ?
C7 C6 C11 N4 -176.71(12) . . . . ?
C7 C6 C11 C10 2.80(19) . . . . ?
C7 C8 C9 F3 -179.90(12) . . . . ?
C7 C8 C9 C10 1.2(2) . . . . ?
C8 C9 C10 C11 0.4(2) . . . . ?
C9 C10 C11 N4 177.07(12) . . . . ?
C9 C10 C11 C6 -2.42(19) . . . . ?
C11 N4 C12 C13 66.05(17) . . . . ?
C11 N4 C12 C17 -117.04(14) . . . . ?
C11 C6 C7 C8 -1.14(19) . . . . ?
C12 N4 C11 C6 -174.05(12) . . . . ?
C12 N4 C11 C10 6.45(19) . . . . ?
C12 C13 C14 C15 -0.4(2) . . . . ?
C13 C12 C17 C16 0.0(2) . . . . ?
C13 C14 C15 C16 -0.1(2) . . . . ?
C13 C14 C15 C18 -179.44(12) . . . . ?
C14 C15 C16 C17 0.5(2) . . . . ?
C14 C15 C18 C19 -52.26(18) . . . . ?
C14 C15 C18 C20 -172.86(14) . . . . ?
C14 C15 C18 C21 68.19(17) . . . . ?
C15 C16 C17 C12 -0.5(2) . . . . ?
C16 C15 C18 C19 128.44(16) . . . . ?
C16 C15 C18 C20 7.8(2) . . . . ?
C16 C15 C18 C21 -111.12(16) . . . . ?
C17 C12 C13 C14 0.4(2) . . . . ?
C18 C15 C16 C17 179.85(13) . . . . ?
C22 C3 C4 N2 -179.64(12) . . . . ?
C22 C3 C4 C5 -1.0(2) . . . . ?
